data_7036832
loop_
_publ_author_name
'Chakraborty, Prateeti'
'Adhikary, Jaydeep'
'Samanta, Sugata'
'Majumder, Ishani'
'Massera, Chiara'
'Escudero, Daniel'
'Ghosh, Sanjib'
'Bauza, Antonio'
'Frontera, Antonio'
'Das, Debasis'

_publ_section_title
;
 Influence of para substituents in controlling photophysical behavior and
 different non-covalent weak interactions in zinc complexes of a phenol
 based &quot;end-off&quot; compartmental ligand.
;
_journal_issue 46
_journal_name_full 'Dalton transactions (Cambridge, England : 2003)'
_journal_page_first 20032
_journal_page_last 20044
_journal_paper_doi 10.1039/c5dt02768c
_journal_volume 44
_journal_year 2015
_chemical_formula_moiety '2(Zn2 C25 H37 N4 O7), (Zn1 S4 C4 N4), 3(H2 O)'
_chemical_formula_sum 'C54 H80 N12 O17 S4 Zn5'
_chemical_formula_weight 1624.39
_space_group_crystal_system monoclinic
_space_group_IT_number 13
_space_group_name_Hall '-P 2yac'
_space_group_name_H-M_alt 'P 1 2/n 1'
_symmetry_space_group_name_Hall '-P 2yac'
_symmetry_space_group_name_H-M 'P 1 2/n 1'
_atom_sites_solution_hydrogens geom
_atom_sites_solution_primary direct
_atom_sites_solution_secondary difmap
_audit_creation_method SHELXL-2014/7
_audit_update_record
;
2015-09-28 deposited with the CCDC.
2015-10-08 downloaded from the CCDC.
;
_cell_angle_alpha 90
_cell_angle_beta 111.291(3)
_cell_angle_gamma 90
_cell_formula_units_Z 2
_cell_length_a 18.862(5)
_cell_length_b 8.859(3)
_cell_length_c 22.798(6)
_cell_measurement_reflns_used 423
_cell_measurement_temperature 293(2)
_cell_measurement_theta_max 24.53
_cell_measurement_theta_min 1.21
_cell_volume 3549.5(18)
_computing_cell_refinement 'APEX-II (2008)'
_computing_data_collection 'APEX-II (2008)'
_computing_data_reduction 'SAINT (2008)'
_computing_molecular_graphics 'Mercury CSD 3.6'
_computing_publication_material 'SHELXL and WINGX (Farrugia, J. App. Cryst.2012, 45, 849-854'
_computing_structure_refinement 'SHELXL-2014/7 (Sheldrick, 2014)'
_computing_structure_solution 'SIR97 (Giacovazzo and co., 1999)'
_diffrn_ambient_temperature 293(2)
_diffrn_measured_fraction_theta_full 0.990
_diffrn_measured_fraction_theta_max 0.990
_diffrn_measurement_device_type 'Bruker APEX-II CCD area-detector'
_diffrn_measurement_method omega-scan
_diffrn_radiation_source 'fine-focus sealed tube'
_diffrn_radiation_type MoK\a
_diffrn_radiation_wavelength 0.71069
_diffrn_reflns_av_R_equivalents 0.0590
_diffrn_reflns_av_unetI/netI 0.0636
_diffrn_reflns_laue_measured_fraction_full 0.990
_diffrn_reflns_laue_measured_fraction_max 0.990
_diffrn_reflns_limit_h_max 22
_diffrn_reflns_limit_h_min -21
_diffrn_reflns_limit_k_max 10
_diffrn_reflns_limit_k_min -9
_diffrn_reflns_limit_l_max 26
_diffrn_reflns_limit_l_min -26
_diffrn_reflns_number 22390
_diffrn_reflns_point_group_measured_fraction_full 0.990
_diffrn_reflns_point_group_measured_fraction_max 0.990
_diffrn_reflns_theta_full 24.526
_diffrn_reflns_theta_max 24.526
_diffrn_reflns_theta_min 1.206
_exptl_absorpt_coefficient_mu 1.853
_exptl_absorpt_correction_T_max 0.7451
_exptl_absorpt_correction_T_min 0.2859
_exptl_absorpt_correction_type multi-scan
_exptl_absorpt_process_details 'Bruker Apex-II SADABS'
_exptl_crystal_colour colourless
_exptl_crystal_density_diffrn 1.520
_exptl_crystal_description prismatic
_exptl_crystal_F_000 1676
_exptl_crystal_size_max 0.17
_exptl_crystal_size_mid 0.13
_exptl_crystal_size_min 0.09
_refine_diff_density_max 1.072
_refine_diff_density_min -0.519
_refine_diff_density_rms 0.102
_refine_ls_extinction_method none
_refine_ls_goodness_of_fit_ref 1.008
_refine_ls_hydrogen_treatment constr
_refine_ls_matrix_type full
_refine_ls_number_parameters 432
_refine_ls_number_reflns 5880
_refine_ls_number_restraints 2
_refine_ls_restrained_S_all 1.008
_refine_ls_R_factor_all 0.1148
_refine_ls_R_factor_gt 0.0864
_refine_ls_shift/su_max 0.000
_refine_ls_shift/su_mean 0.000
_refine_ls_structure_factor_coef Fsqd
_refine_ls_weighting_details 'w=1/[\s^2^(Fo^2^)+(0.1597P)^2^+33.3490P] where P=(Fo^2^+2Fc^2^)/3'
_refine_ls_weighting_scheme calc
_refine_ls_wR_factor_gt 0.2886
_refine_ls_wR_factor_ref 0.3027
_reflns_Friedel_coverage 0.000
_reflns_number_gt 3995
_reflns_number_total 5880
_reflns_threshold_expression 'I > 2\s(I)'
_cod_data_source_file c5dt02768c2.cif
_cod_data_source_block dd298
_cod_depositor_comments 'Adding full bibliography for 7036832--7036834.cif.'
_cod_database_code 7036832
_shelx_shelxl_version_number 2014/7
_shelx_space_group_comment
;
The symmetry employed for this shelxl refinement is uniquely defined
by the following loop, which should always be used as a source of
symmetry information in preference to the above space-group names.
They are only intended as comments.
;
_exptl_absorpt_special_details
;
The calculated molar mass, density and absorption coefficient include 
six  water  molecules per cell which do not 
appear in the final files because of the  refinements
carried out with data subjected to SQUEEZE.
;

loop_
_space_group_symop_operation_xyz
'x, y, z'
'-x+1/2, y, -z+1/2'
'-x, -y, -z'
'x-1/2, -y, z-1/2'

loop_
_atom_site_label
_atom_site_type_symbol
_atom_site_fract_x
_atom_site_fract_y
_atom_site_fract_z
_atom_site_U_iso_or_equiv
_atom_site_adp_type
_atom_site_occupancy
_atom_site_site_symmetry_order
_atom_site_calc_flag
_atom_site_refinement_flags_posn
_atom_site_refinement_flags_adp
_atom_site_refinement_flags_occupancy
_atom_site_disorder_assembly
_atom_site_disorder_group
Zn1 Zn 0.76542(7) 0.23003(14) 0.02319(5) 0.0465(4) Uani 1 1 d . . . . .
Zn2 Zn 0.89913(7) 0.38267(14) 0.14293(6) 0.0517(4) Uani 1 1 d . . . . .
Zn3 Zn 0.7500 0.2607(2) -0.2500 0.0624(6) Uani 1 2 d S T P . .
N4 N 0.9542(6) 0.4656(12) 0.2517(5) 0.074(3) Uani 1 1 d . . . . .
N5 N 0.6609(7) 0.1351(14) -0.2659(6) 0.088(4) Uani 1 1 d . . . . .
N6 N 0.7585(7) 0.3894(13) -0.1783(6) 0.078(3) Uani 1 1 d . . . . .
C26 C 0.6071(8) 0.0704(15) -0.2681(6) 0.070(3) Uani 1 1 d . . . . .
C27 C 0.7456(7) 0.4575(17) -0.1400(6) 0.069(3) Uani 1 1 d . . . . .
S1 S 0.5310(3) -0.0154(6) -0.2721(3) 0.1213(18) Uani 1 1 d . . . . .
S2 S 0.7294(3) 0.5449(8) -0.0861(2) 0.131(2) Uani 1 1 d . . . . .
N1 N 0.7770(5) 0.1234(10) -0.0503(4) 0.055(2) Uani 1 1 d . . . . .
N2 N 1.0012(5) 0.4497(12) 0.1463(5) 0.070(3) Uani 1 1 d . . . . .
O1 O 0.8787(4) 0.2955(9) 0.0526(3) 0.0545(19) Uani 1 1 d . . . . .
O3 O 0.8484(8) 0.5031(14) 0.3154(5) 0.118(4) Uani 1 1 d . . . . .
O4 O 0.7286(4) 0.4149(9) 0.0500(4) 0.060(2) Uani 1 1 d . . . . .
O5 O 0.8214(4) 0.5431(8) 0.1204(3) 0.0581(19) Uani 1 1 d . . . . .
O6 O 0.7796(4) 0.0838(7) 0.0922(3) 0.0469(17) Uani 1 1 d . . . . .
O7 O 0.8644(4) 0.1996(8) 0.1730(3) 0.0545(19) Uani 1 1 d . . . . .
C1 C 0.8368(7) 0.1175(14) -0.0640(5) 0.060(3) Uani 1 1 d . . . . .
H1 H 0.8329 0.0627 -0.0998 0.072 Uiso 1 1 calc R U . . .
C2 C 0.9099(6) 0.1860(13) -0.0303(5) 0.052(3) Uani 1 1 d . . . . .
C3 C 0.9650(7) 0.1572(14) -0.0571(6) 0.064(3) Uani 1 1 d . . . . .
H3 H 0.9509 0.0995 -0.0936 0.077 Uiso 1 1 calc R U . . .
C4 C 1.0378(8) 0.2094(17) -0.0325(7) 0.075(4) Uani 1 1 d . . . . .
C5 C 1.0557(7) 0.2958(16) 0.0209(7) 0.074(4) Uani 1 1 d . . . . .
H5 H 1.1045 0.3357 0.0383 0.088 Uiso 1 1 calc R U . . .
C6 C 1.0035(7) 0.3271(13) 0.0510(6) 0.059(3) Uani 1 1 d . . . . .
C7 C 0.9288(6) 0.2732(11) 0.0252(5) 0.050(3) Uani 1 1 d . . . . .
C8 C 1.0327(7) 0.4180(15) 0.1073(8) 0.079(4) Uani 1 1 d . . . . .
H8 H 1.0809 0.4587 0.1160 0.095 Uiso 1 1 calc R U . . .
C9 C 0.7089(7) 0.0433(18) -0.0920(6) 0.078(4) Uani 0.7 1 d . . P A 2
H9A H 0.7061 -0.0562 -0.0752 0.093 Uiso 0.7 1 calc R U P A 2
H9B H 0.7112 0.0317 -0.1335 0.093 Uiso 0.7 1 calc R U P A 2
C10 C 0.6404(11) 0.134(3) -0.0958(8) 0.082(6) Uani 0.7 1 d . . P A 2
H10A H 0.5946 0.0831 -0.1225 0.099 Uiso 0.7 1 calc R U P A 2
H10B H 0.6424 0.2322 -0.1142 0.099 Uiso 0.7 1 calc R U P A 2
C9' C 0.7089(7) 0.0433(18) -0.0920(6) 0.078(4) Uani 0.3 1 d . . P A 1
H9'1 H 0.6798 0.1090 -0.1263 0.093 Uiso 0.3 1 calc R U P A 1
H9'2 H 0.7241 -0.0449 -0.1097 0.093 Uiso 0.3 1 calc R U P A 1
C10' C 0.663(2) -0.002(5) -0.0575(19) 0.064(11) Uani 0.3 1 d . . P A 1
H10C H 0.6915 -0.0674 -0.0229 0.077 Uiso 0.3 1 calc R U P A 1
H10D H 0.6183 -0.0553 -0.0845 0.077 Uiso 0.3 1 calc R U P A 1
N3 N 0.6383(5) 0.1545(13) -0.0305(4) 0.065(3) Uani 0.7 1 d . . P A 2
O2 O 0.5397(12) 0.179(2) 0.0396(11) 0.090(5) Uani 0.7 1 d . . P A 2
C11 C 0.5813(13) 0.283(3) -0.0412(15) 0.103(11) Uani 0.7 1 d . . P A 2
H11A H 0.5352 0.2576 -0.0763 0.124 Uiso 0.7 1 calc R U P A 2
H11B H 0.6023 0.3739 -0.0518 0.124 Uiso 0.7 1 calc R U P A 2
C12 C 0.5617(16) 0.311(2) 0.0181(16) 0.088(8) Uani 0.7 1 d . . P A 2
H12A H 0.6058 0.3531 0.0511 0.105 Uiso 0.7 1 calc R U P A 2
H12B H 0.5209 0.3846 0.0083 0.105 Uiso 0.7 1 calc R U P A 2
C13 C 0.5979(11) 0.066(3) 0.0493(9) 0.070(5) Uiso 0.7 1 d . . P A 2
H13A H 0.5824 -0.0250 0.0649 0.085 Uiso 0.7 1 calc R U P A 2
H13B H 0.6444 0.1017 0.0815 0.085 Uiso 0.7 1 calc R U P A 2
C14 C 0.6140(11) 0.029(2) -0.0065(13) 0.073(6) Uani 0.7 1 d . . P A 2
H14A H 0.6530 -0.0483 0.0038 0.088 Uiso 0.7 1 calc R U P A 2
H14B H 0.5684 -0.0114 -0.0384 0.088 Uiso 0.7 1 calc R U P A 2
N3' N 0.6383(5) 0.1545(13) -0.0305(4) 0.065(3) Uani 0.3 1 d D . P A 1
C11' C 0.573(2) 0.225(6) -0.0775(19) 0.083(17) Uiso 0.3 1 d D . P A 1
H11C H 0.5876 0.2764 -0.1092 0.100 Uiso 0.3 1 calc R U P A 1
H11D H 0.5338 0.1520 -0.0980 0.100 Uiso 0.3 1 calc R U P A 1
C12' C 0.550(3) 0.323(6) -0.044(2) 0.061(14) Uiso 0.3 1 d . . P A 1
H12C H 0.5129 0.3880 -0.0742 0.074 Uiso 0.3 1 calc R U P A 1
H12D H 0.5935 0.3856 -0.0215 0.074 Uiso 0.3 1 calc R U P A 1
O2' O 0.517(2) 0.271(7) 0.000(3) 0.098(14) Uani 0.3 1 d . . P A 1
C13' C 0.577(4) 0.162(8) 0.047(3) 0.075(17) Uiso 0.3 1 d . . P A 1
H13C H 0.6165 0.2196 0.0783 0.089 Uiso 0.3 1 calc R U P A 1
H13D H 0.5518 0.0989 0.0685 0.089 Uiso 0.3 1 calc R U P A 1
C14' C 0.608(2) 0.071(5) 0.0099(16) 0.10(3) Uiso 0.3 1 d D . P A 1
H14C H 0.6482 0.0093 0.0382 0.120 Uiso 0.3 1 calc R U P A 1
H14D H 0.5685 0.0041 -0.0162 0.120 Uiso 0.3 1 calc R U P A 1
C15 C 1.0433(8) 0.540(2) 0.2024(9) 0.106(6) Uani 1 1 d . . . . .
H15A H 1.0237 0.6427 0.1971 0.127 Uiso 1 1 calc R U . . .
H15B H 1.0967 0.5444 0.2080 0.127 Uiso 1 1 calc R U . . .
C16 C 1.0345(10) 0.471(2) 0.2586(10) 0.127(8) Uani 1 1 d . . . . .
H16A H 1.0551 0.3694 0.2641 0.153 Uiso 1 1 calc R U . . .
H16B H 1.0630 0.5291 0.2957 0.153 Uiso 1 1 calc R U . . .
C17 C 0.9283(9) 0.6106(16) 0.2650(7) 0.091(5) Uani 1 1 d . . . . .
H17A H 0.9273 0.6810 0.2321 0.109 Uiso 1 1 calc R U . . .
H17B H 0.9646 0.6484 0.3044 0.109 Uiso 1 1 calc R U . . .
C18 C 0.8522(11) 0.606(2) 0.2693(8) 0.100(5) Uani 1 1 d . . . . .
H18A H 0.8391 0.7060 0.2794 0.121 Uiso 1 1 calc R U . . .
H18B H 0.8150 0.5774 0.2287 0.121 Uiso 1 1 calc R U . . .
C19 C 0.8663(16) 0.362(2) 0.3002(9) 0.123(7) Uani 1 1 d . . . . .
H19A H 0.8303 0.3334 0.2591 0.148 Uiso 1 1 calc R U . . .
H19B H 0.8619 0.2894 0.3307 0.148 Uiso 1 1 calc R U . . .
C20 C 0.9460(13) 0.3551(17) 0.2993(7) 0.113(7) Uani 1 1 d . . . . .
H20A H 0.9566 0.2537 0.2885 0.136 Uiso 1 1 calc R U . . .
H20B H 0.9826 0.3792 0.3407 0.136 Uiso 1 1 calc R U . . .
C21 C 0.7553(6) 0.5305(10) 0.0809(5) 0.042(2) Uani 1 1 d . . . . .
C22 C 0.7039(8) 0.6605(13) 0.0704(7) 0.074(4) Uani 1 1 d . . . . .
H22A H 0.6675 0.6578 0.0280 0.111 Uiso 1 1 calc R U . . .
H22B H 0.7329 0.7522 0.0767 0.111 Uiso 1 1 calc R U . . .
H22C H 0.6777 0.6567 0.0994 0.111 Uiso 1 1 calc R U . . .
C23 C 0.8209(6) 0.0934(10) 0.1488(5) 0.042(2) Uani 1 1 d . . . . .
C24 C 0.8183(8) -0.0277(13) 0.1927(6) 0.073(4) Uani 1 1 d . . . . .
H24A H 0.8571 -0.0105 0.2332 0.110 Uiso 1 1 calc R U . . .
H24B H 0.8267 -0.1236 0.1767 0.110 Uiso 1 1 calc R U . . .
H24C H 0.7693 -0.0277 0.1967 0.110 Uiso 1 1 calc R U . . .
C25 C 1.0962(9) 0.177(2) -0.0616(8) 0.102(5) Uani 1 1 d . . . . .
H25A H 1.1445 0.1572 -0.0290 0.153 Uiso 1 1 calc R U . . .
H25B H 1.1007 0.2629 -0.0857 0.153 Uiso 1 1 calc R U . . .
H25C H 1.0807 0.0906 -0.0886 0.153 Uiso 1 1 calc R U . . .

loop_
_atom_site_aniso_label
_atom_site_aniso_U_11
_atom_site_aniso_U_22
_atom_site_aniso_U_33
_atom_site_aniso_U_23
_atom_site_aniso_U_13
_atom_site_aniso_U_12
Zn1 0.0463(7) 0.0437(7) 0.0464(7) -0.0063(5) 0.0132(5) -0.0095(5)
Zn2 0.0460(7) 0.0419(8) 0.0590(8) -0.0053(6) 0.0092(6) -0.0101(5)
Zn3 0.0542(11) 0.0621(13) 0.0665(12) 0.000 0.0166(9) 0.000
N4 0.073(7) 0.056(7) 0.064(6) -0.024(5) -0.008(5) 0.002(5)
N5 0.062(7) 0.079(8) 0.110(10) 0.002(7) 0.018(7) -0.014(6)
N6 0.083(8) 0.063(7) 0.081(8) 0.004(6) 0.022(6) 0.001(6)
C26 0.066(8) 0.056(8) 0.078(8) 0.005(6) 0.014(7) -0.001(7)
C27 0.059(7) 0.082(10) 0.060(7) -0.009(7) 0.014(6) -0.014(7)
S1 0.082(3) 0.104(4) 0.165(5) 0.030(3) 0.030(3) -0.026(3)
S2 0.112(4) 0.189(6) 0.102(3) -0.068(4) 0.048(3) -0.029(4)
N1 0.059(6) 0.055(6) 0.046(5) -0.004(4) 0.014(4) -0.008(5)
N2 0.041(5) 0.062(7) 0.096(8) -0.022(6) 0.011(5) -0.017(5)
O1 0.047(4) 0.062(5) 0.057(4) -0.014(4) 0.022(4) -0.016(4)
O3 0.187(13) 0.094(9) 0.085(7) -0.009(7) 0.065(8) -0.006(8)
O4 0.046(4) 0.055(5) 0.071(5) -0.011(4) 0.010(4) -0.004(4)
O5 0.057(5) 0.047(5) 0.056(4) -0.005(4) 0.003(4) -0.001(4)
O6 0.049(4) 0.034(4) 0.047(4) -0.004(3) 0.005(3) -0.013(3)
O7 0.063(5) 0.040(4) 0.049(4) 0.004(3) 0.007(3) -0.009(4)
C1 0.069(8) 0.061(8) 0.051(6) -0.001(6) 0.023(6) -0.001(6)
C2 0.055(7) 0.050(7) 0.053(6) 0.010(5) 0.020(5) -0.003(5)
C3 0.073(8) 0.065(8) 0.064(7) 0.023(6) 0.038(7) 0.012(7)
C4 0.075(9) 0.085(10) 0.080(9) 0.029(8) 0.046(8) 0.015(8)
C5 0.048(7) 0.073(9) 0.105(11) 0.032(8) 0.035(7) 0.001(6)
C6 0.057(7) 0.046(7) 0.076(8) 0.003(6) 0.026(6) -0.012(5)
C7 0.054(6) 0.035(6) 0.063(7) 0.011(5) 0.024(5) -0.003(5)
C8 0.047(7) 0.057(8) 0.134(13) -0.004(8) 0.033(8) -0.019(6)
C9 0.066(8) 0.101(11) 0.056(7) -0.034(7) 0.010(6) -0.025(8)
C10 0.062(12) 0.123(18) 0.043(9) -0.012(11) -0.004(8) -0.012(12)
C9' 0.066(8) 0.101(11) 0.056(7) -0.034(7) 0.010(6) -0.025(8)
C10' 0.06(2) 0.05(2) 0.06(2) -0.02(2) 0.00(2) -0.019(19)
N3 0.048(5) 0.084(8) 0.056(6) -0.020(5) 0.009(4) -0.007(5)
O2 0.055(11) 0.097(14) 0.121(16) -0.023(11) 0.033(11) -0.005(10)
C11 0.045(13) 0.11(2) 0.12(2) 0.037(18) -0.017(14) -0.012(14)
C12 0.067(15) 0.045(13) 0.17(3) -0.030(14) 0.060(18) -0.015(11)
C14 0.056(12) 0.024(9) 0.115(16) 0.005(12) 0.001(11) -0.017(8)
N3' 0.048(5) 0.084(8) 0.056(6) -0.020(5) 0.009(4) -0.007(5)
O2' 0.06(3) 0.11(4) 0.13(4) -0.06(3) 0.04(3) -0.01(3)
C15 0.049(8) 0.111(14) 0.135(15) -0.054(12) 0.006(9) -0.034(8)
C16 0.077(12) 0.128(17) 0.122(15) -0.066(14) -0.030(11) 0.000(11)
C17 0.104(12) 0.065(9) 0.079(9) -0.023(7) 0.003(8) 0.005(8)
C18 0.126(15) 0.098(13) 0.083(11) 0.002(9) 0.044(10) 0.003(11)
C19 0.22(3) 0.070(12) 0.102(13) 0.001(10) 0.082(16) -0.012(14)
C20 0.19(2) 0.050(9) 0.061(9) -0.001(7) -0.002(11) 0.019(11)
C21 0.052(6) 0.014 0.050(5) -0.001(4) 0.009(5) -0.007(4)
C22 0.081(9) 0.032(7) 0.090(9) 0.003(6) 0.009(7) -0.003(6)
C23 0.054(6) 0.016 0.054(6) 0.003(4) 0.016(5) -0.005(4)
C24 0.103(10) 0.040(7) 0.068(8) 0.009(6) 0.019(7) -0.004(7)
C25 0.088(11) 0.133(14) 0.111(12) 0.030(11) 0.067(10) 0.014(10)

loop_
_atom_type_symbol
_atom_type_description
_atom_type_scat_dispersion_real
_atom_type_scat_dispersion_imag
_atom_type_scat_source
C C 0.0033 0.0016 'International Tables Vol C Tables 4.2.6.8 and 6.1.1.4'
H H 0.0000 0.0000 'International Tables Vol C Tables 4.2.6.8 and 6.1.1.4'
N N 0.0061 0.0033 'International Tables Vol C Tables 4.2.6.8 and 6.1.1.4'
O O 0.0106 0.0060 'International Tables Vol C Tables 4.2.6.8 and 6.1.1.4'
S S 0.1246 0.1234 'International Tables Vol C Tables 4.2.6.8 and 6.1.1.4'
Zn Zn 0.2839 1.4301 'International Tables Vol C Tables 4.2.6.8 and 6.1.1.4'

loop_
_geom_angle_atom_site_label_1
_geom_angle_atom_site_label_2
_geom_angle_atom_site_label_3
_geom_angle
_geom_angle_site_symmetry_1
_geom_angle_site_symmetry_3
O4 Zn1 O6 105.1(3) . .
O4 Zn1 N1 144.4(4) . .
O6 Zn1 N1 109.4(3) . .
O4 Zn1 O1 96.1(3) . .
O6 Zn1 O1 95.7(3) . .
N1 Zn1 O1 89.4(3) . .
O4 Zn1 N3' 89.5(3) . .
O6 Zn1 N3' 92.6(3) . .
N1 Zn1 N3' 80.3(4) . .
O1 Zn1 N3' 168.4(3) . .
O4 Zn1 N3 89.5(3) . .
O6 Zn1 N3 92.6(3) . .
N1 Zn1 N3 80.3(4) . .
O1 Zn1 N3 168.4(3) . .
O7 Zn2 O5 112.1(3) . .
O7 Zn2 N2 132.4(4) . .
O5 Zn2 N2 114.4(4) . .
O7 Zn2 O1 94.1(3) . .
O5 Zn2 O1 98.9(3) . .
N2 Zn2 O1 88.7(4) . .
O7 Zn2 N4 88.1(3) . .
O5 Zn2 N4 92.8(3) . .
N2 Zn2 N4 79.7(4) . .
O1 Zn2 N4 166.2(3) . .
N5 Zn3 N5 109.9(7) 2_654 .
N5 Zn3 N6 112.1(5) 2_654 .
N5 Zn3 N6 107.1(5) . .
N5 Zn3 N6 107.1(5) 2_654 2_654
N5 Zn3 N6 112.1(5) . 2_654
N6 Zn3 N6 108.5(7) . 2_654
C17 N4 C16 111.3(12) . .
C17 N4 C20 107.2(12) . .
C16 N4 C20 108.4(15) . .
C17 N4 Zn2 115.5(8) . .
C16 N4 Zn2 99.2(9) . .
C20 N4 Zn2 114.8(8) . .
C26 N5 Zn3 170.4(13) . .
C27 N6 Zn3 163.9(11) . .
N5 C26 S1 178.4(14) . .
N6 C27 S2 177.8(14) . .
C1 N1 C9' 117.6(10) . .
C1 N1 C9 117.6(10) . .
C1 N1 Zn1 126.8(8) . .
C9' N1 Zn1 115.6(8) . .
C9 N1 Zn1 115.6(8) . .
C8 N2 C15 119.2(12) . .
C8 N2 Zn2 126.9(9) . .
C15 N2 Zn2 113.8(10) . .
C7 O1 Zn1 129.3(7) . .
C7 O1 Zn2 127.5(7) . .
Zn1 O1 Zn2 102.7(3) . .
C19 O3 C18 108.5(12) . .
C21 O4 Zn1 138.5(7) . .
C21 O5 Zn2 125.2(7) . .
C23 O6 Zn1 129.2(6) . .
C23 O7 Zn2 136.3(7) . .
N1 C1 C2 127.6(11) . .
N1 C1 H1 116.2 . .
C2 C1 H1 116.2 . .
C3 C2 C7 120.1(11) . .
C3 C2 C1 113.9(11) . .
C7 C2 C1 126.0(10) . .
C4 C3 C2 123.5(13) . .
C4 C3 H3 118.2 . .
C2 C3 H3 118.2 . .
C3 C4 C5 116.1(12) . .
C3 C4 C25 122.9(15) . .
C5 C4 C25 120.9(14) . .
C4 C5 C6 123.3(12) . .
C4 C5 H5 118.4 . .
C6 C5 H5 118.4 . .
C5 C6 C7 120.0(12) . .
C5 C6 C8 115.5(11) . .
C7 C6 C8 124.4(11) . .
O1 C7 C6 122.2(10) . .
O1 C7 C2 120.8(10) . .
C6 C7 C2 116.9(10) . .
N2 C8 C6 128.5(11) . .
N2 C8 H8 115.8 . .
C6 C8 H8 115.8 . .
N1 C9 C10 108.1(12) . .
N1 C9 H9A 110.1 . .
C10 C9 H9A 110.1 . .
N1 C9 H9B 110.1 . .
C10 C9 H9B 110.1 . .
H9A C9 H9B 108.4 . .
C9 C10 N3 109.6(13) . .
C9 C10 H10A 109.7 . .
N3 C10 H10A 109.7 . .
C9 C10 H10B 109.7 . .
N3 C10 H10B 109.7 . .
H10A C10 H10B 108.2 . .
C10' C9' N1 110.0(17) . .
C10' C9' H9'1 109.7 . .
N1 C9' H9'1 109.7 . .
C10' C9' H9'2 109.7 . .
N1 C9' H9'2 109.7 . .
H9'1 C9' H9'2 108.2 . .
C9' C10' N3' 106(3) . .
C9' C10' H10C 110.5 . .
N3' C10' H10C 110.5 . .
C9' C10' H10D 110.5 . .
N3' C10' H10D 110.5 . .
H10C C10' H10D 108.6 . .
C14 N3 C11 110.1(16) . .
C14 N3 C10 115.1(17) . .
C11 N3 C10 101.6(16) . .
C14 N3 Zn1 116.2(10) . .
C11 N3 Zn1 113.4(11) . .
C10 N3 Zn1 99.2(8) . .
C12 O2 C13 109.3(19) . .
N3 C11 C12 111(2) . .
N3 C11 H11A 109.4 . .
C12 C11 H11A 109.4 . .
N3 C11 H11B 109.4 . .
C12 C11 H11B 109.4 . .
H11A C11 H11B 108.0 . .
O2 C12 C11 111.5(19) . .
O2 C12 H12A 109.3 . .
C11 C12 H12A 109.3 . .
O2 C12 H12B 109.3 . .
C11 C12 H12B 109.3 . .
H12A C12 H12B 108.0 . .
O2 C13 C14 114.4(17) . .
O2 C13 H13A 108.6 . .
C14 C13 H13A 108.6 . .
O2 C13 H13B 108.6 . .
C14 C13 H13B 108.6 . .
H13A C13 H13B 107.6 . .
N3 C14 C13 112(2) . .
N3 C14 H14A 109.3 . .
C13 C14 H14A 109.3 . .
N3 C14 H14B 109.3 . .
C13 C14 H14B 109.3 . .
H14A C14 H14B 108.0 . .
C11' N3' C14' 105(3) . .
C11' N3' C10' 112(3) . .
C14' N3' C10' 92(3) . .
C11' N3' Zn1 134(3) . .
C14' N3' Zn1 112.1(17) . .
C10' N3' Zn1 93.4(14) . .
C12' C11' N3' 103(4) . .
C12' C11' H11C 111.1 . .
N3' C11' H11C 111.1 . .
C12' C11' H11D 111.1 . .
N3' C11' H11D 111.1 . .
H11C C11' H11D 109.1 . .
C11' C12' O2' 121(5) . .
C11' C12' H12C 107.1 . .
O2' C12' H12C 107.1 . .
C11' C12' H12D 107.1 . .
O2' C12' H12D 107.1 . .
H12C C12' H12D 106.8 . .
C12' O2' C13' 107(4) . .
C14' C13' O2' 107(4) . .
C14' C13' H13C 110.4 . .
O2' C13' H13C 110.4 . .
C14' C13' H13D 110.4 . .
O2' C13' H13D 110.4 . .
H13C C13' H13D 108.6 . .
N3' C14' C13' 116(4) . .
N3' C14' H14C 108.4 . .
C13' C14' H14C 108.4 . .
N3' C14' H14D 108.4 . .
C13' C14' H14D 108.4 . .
H14C C14' H14D 107.5 . .
N2 C15 C16 109.2(13) . .
N2 C15 H15A 109.8 . .
C16 C15 H15A 109.8 . .
N2 C15 H15B 109.8 . .
C16 C15 H15B 109.8 . .
H15A C15 H15B 108.3 . .
N4 C16 C15 110.9(14) . .
N4 C16 H16A 109.5 . .
C15 C16 H16A 109.5 . .
N4 C16 H16B 109.5 . .
C15 C16 H16B 109.5 . .
H16A C16 H16B 108.0 . .
N4 C17 C18 113.6(14) . .
N4 C17 H17A 108.8 . .
C18 C17 H17A 108.8 . .
N4 C17 H17B 108.8 . .
C18 C17 H17B 108.8 . .
H17A C17 H17B 107.7 . .
O3 C18 C17 112.4(15) . .
O3 C18 H18A 109.1 . .
C17 C18 H18A 109.1 . .
O3 C18 H18B 109.1 . .
C17 C18 H18B 109.1 . .
H18A C18 H18B 107.9 . .
O3 C19 C20 112.1(17) . .
O3 C19 H19A 109.2 . .
C20 C19 H19A 109.2 . .
O3 C19 H19B 109.2 . .
C20 C19 H19B 109.2 . .
H19A C19 H19B 107.9 . .
C19 C20 N4 110.2(13) . .
C19 C20 H20A 109.6 . .
N4 C20 H20A 109.6 . .
C19 C20 H20B 109.6 . .
N4 C20 H20B 109.6 . .
H20A C20 H20B 108.1 . .
O4 C21 O5 125.1(9) . .
O4 C21 C22 116.5(9) . .
O5 C21 C22 118.3(9) . .
C21 C22 H22A 109.5 . .
C21 C22 H22B 109.5 . .
H22A C22 H22B 109.5 . .
C21 C22 H22C 109.5 . .
H22A C22 H22C 109.5 . .
H22B C22 H22C 109.5 . .
O7 C23 O6 125.3(9) . .
O7 C23 C24 115.4(9) . .
O6 C23 C24 119.2(9) . .
C23 C24 H24A 109.5 . .
C23 C24 H24B 109.5 . .
H24A C24 H24B 109.5 . .
C23 C24 H24C 109.5 . .
H24A C24 H24C 109.5 . .
H24B C24 H24C 109.5 . .
C4 C25 H25A 109.5 . .
C4 C25 H25B 109.5 . .
H25A C25 H25B 109.5 . .
C4 C25 H25C 109.5 . .
H25A C25 H25C 109.5 . .
H25B C25 H25C 109.5 . .

loop_
_geom_bond_atom_site_label_1
_geom_bond_atom_site_label_2
_geom_bond_distance
_geom_bond_site_symmetry_2
Zn1 O4 1.961(8) .
Zn1 O6 1.981(7) .
Zn1 N1 2.003(9) .
Zn1 O1 2.076(7) .
Zn1 N3' 2.358(9) .
Zn1 N3 2.358(9) .
Zn2 O7 1.963(7) .
Zn2 O5 1.971(8) .
Zn2 N2 1.989(10) .
Zn2 O1 2.100(7) .
Zn2 N4 2.429(9) .
Zn3 N5 1.937(12) 2_654
Zn3 N5 1.937(12) .
Zn3 N6 1.952(13) .
Zn3 N6 1.952(13) 2_654
N4 C17 1.444(17) .
N4 C16 1.47(2) .
N4 C20 1.51(2) .
N5 C26 1.150(16) .
N6 C27 1.155(16) .
C26 S1 1.598(15) .
C27 S2 1.575(15) .
N1 C1 1.275(14) .
N1 C9' 1.473(14) .
N1 C9 1.473(14) .
N2 C8 1.267(17) .
N2 C15 1.476(18) .
O1 C7 1.323(12) .
O3 C19 1.37(2) .
O3 C18 1.412(18) .
O4 C21 1.242(11) .
O5 C21 1.250(12) .
O6 C23 1.244(12) .
O7 C23 1.238(11) .
C1 C2 1.446(16) .
C1 H1 0.9300 .
C2 C3 1.408(15) .
C2 C7 1.412(16) .
C3 C4 1.363(19) .
C3 H3 0.9300 .
C4 C5 1.37(2) .
C4 C25 1.505(18) .
C5 C6 1.417(17) .
C5 H5 0.9300 .
C6 C7 1.399(15) .
C6 C8 1.444(19) .
C8 H8 0.9300 .
C9 C10 1.50(2) .
C9 H9A 0.9700 .
C9 H9B 0.9700 .
C10 N3 1.51(2) .
C10 H10A 0.9700 .
C10 H10B 0.9700 .
C9' C10' 1.42(4) .
C9' H9'1 0.9700 .
C9' H9'2 0.9700 .
C10' N3' 1.65(4) .
C10' H10C 0.9700 .
C10' H10D 0.9700 .
N3 C14 1.39(2) .
N3 C11 1.52(3) .
O2 C12 1.39(3) .
O2 C13 1.44(3) .
C11 C12 1.55(4) .
C11 H11A 0.9700 .
C11 H11B 0.9700 .
C12 H12A 0.9700 .
C12 H12B 0.9700 .
C13 C14 1.45(3) .
C13 H13A 0.9700 .
C13 H13B 0.9700 .
C14 H14A 0.9700 .
C14 H14B 0.9700 .
N3' C11' 1.448(5) .
N3' C14' 1.4500(11) .
C11' C12' 1.32(7) .
C11' H11C 0.9700 .
C11' H11D 0.9700 .
C12' O2' 1.44(8) .
C12' H12C 0.9700 .
C12' H12D 0.9700 .
O2' C13' 1.57(8) .
C13' C14' 1.44(8) .
C13' H13C 0.9700 .
C13' H13D 0.9700 .
C14' H14C 0.9700 .
C14' H14D 0.9700 .
C15 C16 1.48(3) .
C15 H15A 0.9700 .
C15 H15B 0.9700 .
C16 H16A 0.9700 .
C16 H16B 0.9700 .
C17 C18 1.48(2) .
C17 H17A 0.9700 .
C17 H17B 0.9700 .
C18 H18A 0.9700 .
C18 H18B 0.9700 .
C19 C20 1.51(3) .
C19 H19A 0.9700 .
C19 H19B 0.9700 .
C20 H20A 0.9700 .
C20 H20B 0.9700 .
C21 C22 1.468(15) .
C22 H22A 0.9600 .
C22 H22B 0.9600 .
C22 H22C 0.9600 .
C23 C24 1.481(14) .
C24 H24A 0.9600 .
C24 H24B 0.9600 .
C24 H24C 0.9600 .
C25 H25A 0.9600 .
C25 H25B 0.9600 .
C25 H25C 0.9600 .

loop_
_platon_squeeze_void_nr
_platon_squeeze_void_average_x
_platon_squeeze_void_average_y
_platon_squeeze_void_average_z
_platon_squeeze_void_volume
_platon_squeeze_void_count_electrons
_platon_squeeze_void_content
1 0.047 0.026 0.660 12 1 ' '
2 0.453 0.026 0.840 12 1 ' '
3 0.547 -0.027 0.160 12 1 ' '
4 0.953 -0.027 0.340 12 1 ' '
5 0.250 0.224 0.250 94 20 ' '
6 0.099 0.235 0.408 10 1 ' '
7 0.401 0.235 0.092 10 1 ' '
8 0.750 0.776 0.750 94 19 ' '
9 0.599 0.765 0.908 10 1 ' '
10 0.901 0.765 0.592 10 1 ' '
